data_7159438
loop_
_publ_author_name
'Kumari, Akanksha'
'Jain, Anshul'
'Shukla, Khyati'
'Patra, Ranjan'
'Rana, Nirmal K.'

_publ_section_title
;
 A reusable polymer anchored pyridine mediated formal [4 + 1] annulation
 reaction for the diastereoselective synthesis of 2,3-dihydrobenzofurans.
;
_journal_issue 27
_journal_name_full 'Organic &amp; biomolecular chemistry'
_journal_page_first 5542
_journal_page_last 5546
_journal_paper_doi 10.1039/d3ob00804e
_journal_volume 21
_journal_year 2023
_chemical_absolute_configuration rm
_chemical_formula_sum 'C23 H16 I2 O3'
_chemical_formula_weight 594.16
_space_group_crystal_system orthorhombic
_space_group_IT_number 19
_space_group_name_Hall 'P 2ac 2ab'
_space_group_name_H-M_alt 'P 21 21 21'
_atom_sites_solution_hydrogens geom
_audit_creation_method SHELXL-2018/3
_audit_update_record
;
2022-08-04 deposited with the CCDC.	2023-06-20 downloaded from the CCDC.
;
_cell_angle_alpha 90
_cell_angle_beta 90
_cell_angle_gamma 90
_cell_formula_units_Z 4
_cell_length_a 8.1476(5)
_cell_length_b 9.0775(6)
_cell_length_c 27.2326(17)
_cell_measurement_reflns_used 9488
_cell_measurement_temperature 273(2)
_cell_measurement_theta_max 28.37
_cell_measurement_theta_min 2.36
_cell_volume 2014.1(2)
_computing_cell_refinement 'Bruker SAINT'
_computing_data_collection 'Bruker APEX'
_computing_data_reduction 'Bruker SAINT'
_computing_molecular_graphics 'SHELXL 5.1, XP (Sheldrick, 1994)'
_computing_publication_material SHELXS-97
_computing_structure_refinement 'SHELXL-2018/3 (Sheldrick, 2018)'
_computing_structure_solution 'SHELXT 2014/5 (Sheldrick, 2014)'
_diffrn_ambient_temperature 273(2)
_diffrn_measured_fraction_theta_full 0.998
_diffrn_measured_fraction_theta_max 0.998
_diffrn_measurement_device_type 'Bruker SMART APEX'
_diffrn_measurement_method \w
_diffrn_radiation_type MoK\a
_diffrn_radiation_wavelength 0.71073
_diffrn_reflns_av_R_equivalents 0.0485
_diffrn_reflns_av_unetI/netI 0.0295
_diffrn_reflns_Laue_measured_fraction_full 0.998
_diffrn_reflns_Laue_measured_fraction_max 0.998
_diffrn_reflns_limit_h_max 10
_diffrn_reflns_limit_h_min -10
_diffrn_reflns_limit_k_max 12
_diffrn_reflns_limit_k_min -12
_diffrn_reflns_limit_l_max 36
_diffrn_reflns_limit_l_min -36
_diffrn_reflns_number 32141
_diffrn_reflns_point_group_measured_fraction_full 0.999
_diffrn_reflns_point_group_measured_fraction_max 0.997
_diffrn_reflns_theta_full 25.242
_diffrn_reflns_theta_max 28.361
_diffrn_reflns_theta_min 2.913
_diffrn_source 'fine-focus sealed tube'
_exptl_absorpt_coefficient_mu 3.144
_exptl_absorpt_correction_T_max 0.9425
_exptl_absorpt_correction_T_min 0.8402
_exptl_absorpt_correction_type multi-scan
_exptl_absorpt_process_details 'SADABS 2.05 (Sheldrick, 2002)'
_exptl_crystal_colour colorless
_exptl_crystal_density_diffrn 1.959
_exptl_crystal_description block
_exptl_crystal_F_000 1136
_exptl_crystal_size_max 0.300
_exptl_crystal_size_mid 0.200
_exptl_crystal_size_min 0.100
_refine_diff_density_max 0.423
_refine_diff_density_min -0.318
_refine_diff_density_rms 0.076
_refine_ls_abs_structure_details
;
 Refined as an inversion twin.
;
_refine_ls_abs_structure_Flack 0.44(2)
_refine_ls_extinction_method none
_refine_ls_goodness_of_fit_ref 1.056
_refine_ls_hydrogen_treatment constr
_refine_ls_matrix_type full
_refine_ls_number_parameters 254
_refine_ls_number_reflns 5019
_refine_ls_number_restraints 0
_refine_ls_restrained_S_all 1.056
_refine_ls_R_factor_all 0.0216
_refine_ls_R_factor_gt 0.0190
_refine_ls_shift/su_max 0.004
_refine_ls_shift/su_mean 0.000
_refine_ls_structure_factor_coef Fsqd
_refine_ls_weighting_details 'w=1/[\s^2^(Fo^2^)+1.4157P] where P=(Fo^2^+2Fc^2^)/3'
_refine_ls_weighting_scheme calc
_refine_ls_wR_factor_gt 0.0389
_refine_ls_wR_factor_ref 0.0403
_reflns_Friedel_coverage 0.746
_reflns_Friedel_fraction_full 1.000
_reflns_Friedel_fraction_max 0.997
_reflns_number_gt 4756
_reflns_number_total 5019
_reflns_threshold_expression 'I > 2\s(I)'
_cod_data_source_file d3ob00804e2.cif
_cod_data_source_block shelx
_cod_depositor_comments 'Adding full bibliography for 7159438--7159439.cif.'
_cod_database_code 7159438
_shelx_shelxl_version_number 2018/3
_shelx_space_group_comment
;
The symmetry employed for this shelxl refinement is uniquely defined
by the following loop, which should always be used as a source of
symmetry information in preference to the above space-group names.
They are only intended as comments.
;
_shelx_estimated_absorpt_t_min 0.452
_shelx_estimated_absorpt_t_max 0.744
_exptl_absorpt_special_details
; 
 ? 
;

loop_
_space_group_symop_operation_xyz
'x, y, z'
'-x+1/2, -y, z+1/2'
'-x, y+1/2, -z+1/2'
'x+1/2, -y+1/2, -z'

loop_
_atom_site_label
_atom_site_type_symbol
_atom_site_fract_x
_atom_site_fract_y
_atom_site_fract_z
_atom_site_U_iso_or_equiv
_atom_site_adp_type
_atom_site_occupancy
_atom_site_site_symmetry_order
_atom_site_calc_flag
_atom_site_refinement_flags_posn
_atom_site_refinement_flags_adp
_atom_site_refinement_flags_occupancy
_atom_site_disorder_assembly
_atom_site_disorder_group
C1 C 0.1934(4) 0.6804(4) 0.51852(12) 0.0113(7) Uani 1 1 d . . . . .
H1 H 0.314428 0.684444 0.512613 0.014 Uiso 1 1 calc R U . . .
C2 C 0.1626(4) 0.6112(4) 0.56921(13) 0.0115(7) Uani 1 1 d . . . . .
H2 H 0.059218 0.551936 0.568349 0.014 Uiso 1 1 calc R U . . .
C3 C 0.1374(4) 0.7461(4) 0.60039(14) 0.0107(7) Uani 1 1 d . . . . .
C4 C 0.1183(4) 0.8666(4) 0.56956(13) 0.0107(7) Uani 1 1 d . . . . .
C5 C 0.0871(4) 1.0074(4) 0.58680(13) 0.0123(7) Uani 1 1 d . . . . .
C6 C 0.0760(5) 1.0281(4) 0.63724(13) 0.0132(7) Uani 1 1 d . . . . .
H6 H 0.057741 1.123719 0.650309 0.016 Uiso 1 1 calc R U . . .
C7 C 0.0918(4) 0.9076(4) 0.66848(13) 0.0138(8) Uani 1 1 d . . . . .
C8 C 0.1228(5) 0.7659(4) 0.65088(14) 0.0127(7) Uani 1 1 d . . . . .
H8 H 0.133796 0.685088 0.672801 0.015 Uiso 1 1 calc R U . . .
C9 C 0.3065(4) 0.5125(4) 0.58384(13) 0.0113(7) Uani 1 1 d . . . . .
H9A H 0.334480 0.448074 0.555716 0.014 Uiso 1 1 calc R U . . .
H9B H 0.403140 0.575282 0.590706 0.014 Uiso 1 1 calc R U . . .
C10 C 0.2732(4) 0.4165(4) 0.62845(13) 0.0122(7) Uani 1 1 d . . . . .
C11 C 0.4121(4) 0.3243(4) 0.64673(13) 0.0128(7) Uani 1 1 d . . . . .
C12 C 0.3988(5) 0.2555(4) 0.69255(14) 0.0182(8) Uani 1 1 d . . . . .
H12 H 0.300965 0.265347 0.711265 0.022 Uiso 1 1 calc R U . . .
C13 C 0.5279(5) 0.1734(5) 0.71045(14) 0.0223(9) Uani 1 1 d . . . . .
H13 H 0.518803 0.126945 0.741599 0.027 Uiso 1 1 calc R U . . .
C14 C 0.6708(5) 0.1581(4) 0.68336(15) 0.0202(8) Uani 1 1 d . . . . .
H14 H 0.759921 0.102637 0.696158 0.024 Uiso 1 1 calc R U . . .
C15 C 0.6835(5) 0.2232(4) 0.63797(15) 0.0200(8) Uani 1 1 d . . . . .
H15 H 0.780638 0.210928 0.619115 0.024 Uiso 1 1 calc R U . . .
C16 C 0.5550(5) 0.3065(4) 0.61963(13) 0.0173(7) Uani 1 1 d . . . . .
H16 H 0.564705 0.351837 0.588316 0.021 Uiso 1 1 calc R U . . .
C17 C 0.1121(5) 0.6064(4) 0.47478(13) 0.0138(7) Uani 1 1 d . . . . .
C18 C 0.1273(4) 0.6798(4) 0.42593(13) 0.0126(7) Uani 1 1 d . . . . .
C19 C 0.0368(5) 0.6259(4) 0.38636(13) 0.0155(8) Uani 1 1 d . . . . .
H19 H -0.035212 0.544716 0.390780 0.019 Uiso 1 1 calc R U . . .
C20 C 0.0522(6) 0.6914(4) 0.34044(13) 0.0185(7) Uani 1 1 d . . . . .
H20 H -0.010836 0.655689 0.313597 0.022 Uiso 1 1 calc R U . . .
C21 C 0.1582(5) 0.8076(5) 0.33369(14) 0.0192(8) Uani 1 1 d . . . . .
H21 H 0.169395 0.850928 0.302110 0.023 Uiso 1 1 calc R U . . .
C22 C 0.2497(5) 0.8623(4) 0.37317(15) 0.0172(8) Uani 1 1 d . . . . .
H22 H 0.323327 0.942102 0.368309 0.021 Uiso 1 1 calc R U . . .
C23 C 0.2330(4) 0.8003(4) 0.41917(14) 0.0154(8) Uani 1 1 d . . . . .
H23 H 0.292811 0.838970 0.446185 0.018 Uiso 1 1 calc R U . . .
O1 O 0.1297(3) 0.8317(3) 0.52059(9) 0.0132(5) Uani 1 1 d . . . . .
O2 O 0.1392(3) 0.4167(3) 0.64897(9) 0.0150(5) Uani 1 1 d . . . . .
O3 O 0.0377(4) 0.4913(3) 0.47996(10) 0.0249(7) Uani 1 1 d . . . . .
I1 I 0.05794(3) 0.93393(2) 0.74443(2) 0.01734(6) Uani 1 1 d . . . . .
I2 I 0.05950(3) 1.18181(2) 0.53708(2) 0.01607(6) Uani 1 1 d . . . . .

loop_
_atom_site_aniso_label
_atom_site_aniso_U_11
_atom_site_aniso_U_22
_atom_site_aniso_U_33
_atom_site_aniso_U_23
_atom_site_aniso_U_13
_atom_site_aniso_U_12
C1 0.0144(17) 0.0099(15) 0.0096(16) 0.0012(13) 0.0017(14) 0.0015(14)
C2 0.0107(17) 0.0121(16) 0.0116(17) 0.0011(13) -0.0003(15) 0.0004(13)
C3 0.0080(17) 0.0118(16) 0.0124(18) 0.0018(13) -0.0007(14) 0.0008(13)
C4 0.0090(16) 0.0131(16) 0.0101(17) -0.0005(13) 0.0015(14) -0.0002(12)
C5 0.0118(19) 0.0122(15) 0.0129(17) 0.0034(13) -0.0032(14) 0.0008(13)
C6 0.0135(19) 0.0113(15) 0.0147(17) -0.0022(12) -0.0012(15) 0.0001(14)
C7 0.016(2) 0.0169(17) 0.0088(16) -0.0004(13) -0.0001(14) 0.0010(13)
C8 0.0121(17) 0.0150(17) 0.0110(17) 0.0009(13) -0.0015(14) -0.0005(14)
C9 0.0107(17) 0.0129(16) 0.0103(17) 0.0003(13) -0.0015(15) 0.0018(13)
C10 0.0148(17) 0.0107(16) 0.0112(16) -0.0032(14) -0.0002(14) -0.0009(13)
C11 0.0155(19) 0.0100(15) 0.0131(16) 0.0000(13) -0.0036(14) 0.0016(14)
C12 0.018(2) 0.0221(19) 0.0141(19) -0.0006(15) 0.0027(15) 0.0038(15)
C13 0.027(2) 0.024(2) 0.0155(18) 0.0031(16) -0.0043(17) 0.0047(18)
C14 0.0187(19) 0.021(2) 0.021(2) 0.0003(16) -0.0074(17) 0.0041(16)
C15 0.0137(19) 0.023(2) 0.023(2) 0.0027(16) 0.0011(17) 0.0045(16)
C16 0.0165(16) 0.0165(16) 0.0188(17) 0.0050(14) -0.0002(19) 0.0002(19)
C17 0.0179(18) 0.0128(17) 0.0106(17) 0.0003(13) -0.0007(14) 0.0023(13)
C18 0.0129(16) 0.0124(15) 0.0125(17) -0.0002(14) 0.0037(14) 0.0035(14)
C19 0.017(2) 0.0136(15) 0.0161(18) 0.0001(13) -0.0007(17) 0.0016(15)
C20 0.0204(18) 0.0239(17) 0.0114(16) -0.0008(14) -0.0027(18) 0.004(2)
C21 0.020(2) 0.0242(19) 0.0133(18) 0.0067(16) 0.0013(16) 0.0055(17)
C22 0.0131(18) 0.0200(19) 0.019(2) 0.0025(16) 0.0024(17) 0.0012(15)
C23 0.0125(17) 0.0179(19) 0.0157(19) -0.0006(15) 0.0017(15) 0.0012(15)
O1 0.0211(13) 0.0083(11) 0.0102(12) -0.0008(10) -0.0002(10) 0.0024(10)
O2 0.0156(14) 0.0167(13) 0.0127(12) 0.0033(10) 0.0022(11) 0.0006(11)
O3 0.0412(19) 0.0183(13) 0.0153(13) 0.0014(10) -0.0046(15) -0.0124(14)
I1 0.02658(12) 0.01579(11) 0.00966(10) -0.00102(8) -0.00125(11) 0.00482(12)
I2 0.02608(12) 0.01014(9) 0.01199(10) 0.00193(8) -0.00164(12) -0.00040(11)

loop_
_atom_type_symbol
_atom_type_description
_atom_type_scat_dispersion_real
_atom_type_scat_dispersion_imag
_atom_type_scat_source
C C 0.0033 0.0016 'International Tables Vol C Tables 4.2.6.8 and 6.1.1.4'
H H 0.0000 0.0000 'International Tables Vol C Tables 4.2.6.8 and 6.1.1.4'
O O 0.0106 0.0060 'International Tables Vol C Tables 4.2.6.8 and 6.1.1.4'
I I -0.4742 1.8119 'International Tables Vol C Tables 4.2.6.8 and 6.1.1.4'

loop_
_geom_angle_atom_site_label_1
_geom_angle_atom_site_label_2
_geom_angle_atom_site_label_3
_geom_angle
_geom_angle_site_symmetry_1
_geom_angle_site_symmetry_3
_geom_angle_publ_flag
O1 C1 C17 106.8(3) . . ?
O1 C1 C2 106.8(3) . . ?
C17 C1 C2 116.9(3) . . ?
O1 C1 H1 108.7 . . ?
C17 C1 H1 108.7 . . ?
C2 C1 H1 108.7 . . ?
C3 C2 C9 115.8(3) . . ?
C3 C2 C1 101.4(3) . . ?
C9 C2 C1 110.4(3) . . ?
C3 C2 H2 109.7 . . ?
C9 C2 H2 109.7 . . ?
C1 C2 H2 109.6 . . ?
C4 C3 C8 119.1(3) . . ?
C4 C3 C2 108.4(3) . . ?
C8 C3 C2 132.4(3) . . ?
O1 C4 C5 123.7(3) . . ?
O1 C4 C3 113.4(3) . . ?
C5 C4 C3 122.9(3) . . ?
C4 C5 C6 118.1(3) . . ?
C4 C5 I2 119.9(3) . . ?
C6 C5 I2 122.0(3) . . ?
C5 C6 C7 119.5(3) . . ?
C5 C6 H6 120.3 . . ?
C7 C6 H6 120.3 . . ?
C6 C7 C8 122.1(3) . . ?
C6 C7 I1 120.0(3) . . ?
C8 C7 I1 117.8(3) . . ?
C3 C8 C7 118.3(3) . . ?
C3 C8 H8 120.9 . . ?
C7 C8 H8 120.9 . . ?
C10 C9 C2 114.0(3) . . ?
C10 C9 H9A 108.7 . . ?
C2 C9 H9A 108.7 . . ?
C10 C9 H9B 108.7 . . ?
C2 C9 H9B 108.7 . . ?
H9A C9 H9B 107.6 . . ?
O2 C10 C11 121.6(3) . . ?
O2 C10 C9 121.5(3) . . ?
C11 C10 C9 116.9(3) . . ?
C16 C11 C12 119.2(3) . . ?
C16 C11 C10 121.6(3) . . ?
C12 C11 C10 119.3(3) . . ?
C13 C12 C11 119.8(4) . . ?
C13 C12 H12 120.1 . . ?
C11 C12 H12 120.1 . . ?
C12 C13 C14 120.5(4) . . ?
C12 C13 H13 119.8 . . ?
C14 C13 H13 119.8 . . ?
C15 C14 C13 120.0(4) . . ?
C15 C14 H14 120.0 . . ?
C13 C14 H14 120.0 . . ?
C14 C15 C16 120.2(4) . . ?
C14 C15 H15 119.9 . . ?
C16 C15 H15 119.9 . . ?
C15 C16 C11 120.4(3) . . ?
C15 C16 H16 119.8 . . ?
C11 C16 H16 119.8 . . ?
O3 C17 C18 121.9(3) . . ?
O3 C17 C1 120.4(3) . . ?
C18 C17 C1 117.7(3) . . ?
C19 C18 C23 119.7(3) . . ?
C19 C18 C17 119.2(3) . . ?
C23 C18 C17 121.0(3) . . ?
C20 C19 C18 119.9(4) . . ?
C20 C19 H19 120.1 . . ?
C18 C19 H19 120.1 . . ?
C21 C20 C19 120.3(4) . . ?
C21 C20 H20 119.9 . . ?
C19 C20 H20 119.9 . . ?
C20 C21 C22 120.3(4) . . ?
C20 C21 H21 119.9 . . ?
C22 C21 H21 119.9 . . ?
C23 C22 C21 120.0(4) . . ?
C23 C22 H22 120.0 . . ?
C21 C22 H22 120.0 . . ?
C22 C23 C18 119.8(4) . . ?
C22 C23 H23 120.1 . . ?
C18 C23 H23 120.1 . . ?
C4 O1 C1 106.1(3) . . ?

loop_
_geom_bond_atom_site_label_1
_geom_bond_atom_site_label_2
_geom_bond_distance
_geom_bond_site_symmetry_2
_geom_bond_publ_flag
C1 O1 1.469(4) . ?
C1 C17 1.519(5) . ?
C1 C2 1.537(5) . ?
C1 H1 1.0000 . ?
C2 C3 1.504(5) . ?
C2 C9 1.529(5) . ?
C2 H2 1.0000 . ?
C3 C4 1.388(5) . ?
C3 C8 1.392(5) . ?
C4 O1 1.374(4) . ?
C4 C5 1.385(5) . ?
C5 C6 1.389(5) . ?
C5 I2 2.095(3) . ?
C6 C7 1.391(5) . ?
C6 H6 0.9500 . ?
C7 C8 1.396(5) . ?
C7 I1 2.100(3) . ?
C8 H8 0.9500 . ?
C9 C10 1.519(5) . ?
C9 H9A 0.9900 . ?
C9 H9B 0.9900 . ?
C10 O2 1.226(4) . ?
C10 C11 1.493(5) . ?
C11 C16 1.388(5) . ?
C11 C12 1.400(5) . ?
C12 C13 1.378(5) . ?
C12 H12 0.9500 . ?
C13 C14 1.385(6) . ?
C13 H13 0.9500 . ?
C14 C15 1.374(5) . ?
C14 H14 0.9500 . ?
C15 C16 1.385(5) . ?
C15 H15 0.9500 . ?
C16 H16 0.9500 . ?
C17 O3 1.216(4) . ?
C17 C18 1.493(5) . ?
C18 C19 1.394(5) . ?
C18 C23 1.404(5) . ?
C19 C20 1.390(5) . ?
C19 H19 0.9500 . ?
C20 C21 1.376(6) . ?
C20 H20 0.9500 . ?
C21 C22 1.399(5) . ?
C21 H21 0.9500 . ?
C22 C23 1.380(5) . ?
C22 H22 0.9500 . ?
C23 H23 0.9500 . ?
